data_4117312
loop_
_publ_author_name
'Christoph Schotes'
'Martin Althaus'
'Raphael Aardoom'
'Antonio Mezzetti'

_publ_section_title
;
 Asymmetric Diels-Alder and Ficini Reactions with Alkylidene \b-Ketoesters
 Catalyzed by Chiral Ruthenium PNNP Complexes: Mechanistic Insight
;
_journal_name_full 'Journal of the American Chemical Society'
_journal_page_first 1331
_journal_page_last 1343
_journal_paper_doi 10.1021/ja210372u
_journal_volume 134
_journal_year 2012
_chemical_absolute_configuration syn
_chemical_formula_moiety 'C53 H51 Cl5 F6 N2 O3 P3 Ru'
_chemical_formula_sum 'C53 H51 Cl5 F6 N2 O3 P3 Ru'
_chemical_formula_weight 1249.19
_chemical_name_common '[Ru(3b-H)(PNNP)](PF6) (minor) (5c)'
_chemical_name_systematic
; 
 ? 
;
_space_group_IT_number 14
_symmetry_cell_setting monoclinic
_symmetry_space_group_name_Hall '-P 2ybc'
_symmetry_space_group_name_H-M 'P 1 21/c 1'
_atom_sites_solution_hydrogens geom
_atom_sites_solution_primary direct
_atom_sites_solution_secondary difmap
_audit_creation_method SHELXL-97
_cell_angle_alpha 90.00
_cell_angle_beta 95.133(3)
_cell_angle_gamma 90.00
_cell_formula_units_Z 4
_cell_length_a 10.4554(14)
_cell_length_b 14.350(2)
_cell_length_c 35.366(5)
_cell_measurement_reflns_used 5112
_cell_measurement_temperature 100(2)
_cell_measurement_theta_max 23.44
_cell_measurement_theta_min 2.24
_cell_volume 5284.9(13)
_computing_cell_refinement 'Bruker SMART'
_computing_data_collection 'Bruker SMART'
_computing_data_reduction 'Bruker SMART'
_computing_molecular_graphics 'Bruker SHELXTL'
_computing_publication_material 'Bruker SHELXTL'
_computing_structure_refinement 'SHELXL-97 (Sheldrick, 1997)'
_computing_structure_solution 'SHELXS-97 (Sheldrick, 1990)'
_diffrn_ambient_temperature 100(2)
_diffrn_measured_fraction_theta_full 0.998
_diffrn_measured_fraction_theta_max 0.998
_diffrn_measurement_device_type 'BRUKER APEX'
_diffrn_measurement_method '\w scans'
_diffrn_radiation_monochromator graphite
_diffrn_radiation_source 'fine-focus sealed tube'
_diffrn_radiation_type MoK\a
_diffrn_radiation_wavelength 0.71073
_diffrn_reflns_av_R_equivalents 0.0804
_diffrn_reflns_av_sigmaI/netI 0.0656
_diffrn_reflns_limit_h_max 12
_diffrn_reflns_limit_h_min -12
_diffrn_reflns_limit_k_max 17
_diffrn_reflns_limit_k_min -17
_diffrn_reflns_limit_l_max 42
_diffrn_reflns_limit_l_min -42
_diffrn_reflns_number 41090
_diffrn_reflns_theta_full 25.05
_diffrn_reflns_theta_max 25.05
_diffrn_reflns_theta_min 1.16
_exptl_absorpt_coefficient_mu 0.707
_exptl_absorpt_correction_T_max 0.9044
_exptl_absorpt_correction_T_min 0.8174
_exptl_absorpt_correction_type empirical
_exptl_absorpt_process_details SADABS-2004/1
_exptl_crystal_colour 'red orange'
_exptl_crystal_density_diffrn 1.570
_exptl_crystal_description prism
_exptl_crystal_F_000 2540
_exptl_crystal_size_max 0.30
_exptl_crystal_size_mid 0.19
_exptl_crystal_size_min 0.14
_refine_diff_density_max 1.290
_refine_diff_density_min -1.069
_refine_diff_density_rms 0.108
_refine_ls_extinction_method none
_refine_ls_goodness_of_fit_ref 1.184
_refine_ls_hydrogen_treatment constr
_refine_ls_matrix_type full
_refine_ls_number_parameters 762
_refine_ls_number_reflns 9340
_refine_ls_number_restraints 0
_refine_ls_restrained_S_all 1.184
_refine_ls_R_factor_all 0.1043
_refine_ls_R_factor_gt 0.0818
_refine_ls_shift/su_max 0.000
_refine_ls_shift/su_mean 0.000
_refine_ls_structure_factor_coef Fsqd
_refine_ls_weighting_details 'calc w=1/[\s^2^(Fo^2^)+(0.0448P)^2^+26.3564P] where P=(Fo^2^+2Fc^2^)/3'
_refine_ls_weighting_scheme calc
_refine_ls_wR_factor_gt 0.1602
_refine_ls_wR_factor_ref 0.1692
_reflns_number_gt 7501
_reflns_number_total 9340
_reflns_threshold_expression >2sigma(I)
_cod_data_source_file ja210372u_si_003.cif
_cod_data_source_block new9
_cod_database_code 4117312

loop_
_symmetry_equiv_pos_as_xyz
'x, y, z'
'-x, y+1/2, -z+1/2'
'-x, -y, -z'
'x, -y-1/2, z-1/2'

loop_
_atom_site_label
_atom_site_type_symbol
_atom_site_fract_x
_atom_site_fract_y
_atom_site_fract_z
_atom_site_U_iso_or_equiv
_atom_site_adp_type
_atom_site_occupancy
_atom_site_symmetry_multiplicity
_atom_site_calc_flag
_atom_site_refinement_flags
_atom_site_disorder_assembly
_atom_site_disorder_group
Ru1 Ru 0.58841(5) 0.39598(4) 0.851152(13) 0.02465(16) Uani 1 1 d . . .
P1 P 0.53905(17) 0.51071(12) 0.80767(4) 0.0264(4) Uani 1 1 d . . .
P2 P 0.52755(17) 0.45268(11) 0.90693(4) 0.0241(4) Uani 1 1 d . . .
O1 O 0.6693(5) 0.3249(3) 0.80691(11) 0.0315(11) Uani 1 1 d . . .
O2 O 0.7681(4) 0.4564(3) 0.86838(11) 0.0266(10) Uani 1 1 d . . .
O3 O 0.9822(4) 0.4732(3) 0.86914(12) 0.0321(11) Uani 1 1 d . . .
N1 N 0.4377(6) 0.3144(4) 0.83207(14) 0.0316(14) Uani 1 1 d . . .
N2 N 0.6318(5) 0.2788(3) 0.88404(14) 0.0255(12) Uani 1 1 d . . .
C1 C 0.6815(6) 0.5404(5) 0.78373(17) 0.0285(15) Uani 1 1 d . . .
C2 C 0.7062(7) 0.4994(5) 0.74954(18) 0.0349(17) Uani 1 1 d . . .
H2A H 0.6422 0.4624 0.7360 0.042 Uiso 1 1 calc R . .
C3 C 0.8237(7) 0.5122(5) 0.73514(19) 0.0382(18) Uani 1 1 d . . .
H3A H 0.8399 0.4833 0.7119 0.046 Uiso 1 1 calc R . .
C4 C 0.9184(8) 0.5669(5) 0.7544(2) 0.0412(19) Uani 1 1 d . . .
H4A H 0.9989 0.5754 0.7443 0.049 Uiso 1 1 calc R . .
C5 C 0.8946(7) 0.6085(5) 0.7880(2) 0.0407(18) Uani 1 1 d . . .
H5A H 0.9582 0.6467 0.8011 0.049 Uiso 1 1 calc R . .
C6 C 0.7784(7) 0.5948(5) 0.80284(18) 0.0345(17) Uani 1 1 d . . .
H6A H 0.7636 0.6227 0.8264 0.041 Uiso 1 1 calc R . .
C7 C 0.4617(7) 0.6217(5) 0.81709(17) 0.0317(16) Uani 1 1 d . . .
C8 C 0.5052(8) 0.7094(5) 0.80825(19) 0.0385(18) Uani 1 1 d . . .
H8A H 0.5840 0.7143 0.7970 0.046 Uiso 1 1 calc R . .
C9 C 0.4404(8) 0.7888(5) 0.8150(2) 0.0421(19) Uani 1 1 d . . .
H9A H 0.4739 0.8479 0.8089 0.050 Uiso 1 1 calc R . .
C10 C 0.3261(9) 0.7820(5) 0.8307(2) 0.048(2) Uani 1 1 d . . .
H10A H 0.2802 0.8370 0.8358 0.057 Uiso 1 1 calc R . .
C11 C 0.2765(8) 0.6963(5) 0.83909(19) 0.0401(18) Uani 1 1 d . . .
H11A H 0.1961 0.6925 0.8496 0.048 Uiso 1 1 calc R . .
C12 C 0.3426(7) 0.6171(5) 0.83243(17) 0.0350(17) Uani 1 1 d . . .
H12A H 0.3078 0.5582 0.8382 0.042 Uiso 1 1 calc R . .
C13 C 0.4233(6) 0.4722(5) 0.76926(17) 0.0286(15) Uani 1 1 d . . .
C14 C 0.3910(7) 0.5326(5) 0.73888(17) 0.0300(15) Uani 1 1 d . . .
H14A H 0.4345 0.5906 0.7382 0.036 Uiso 1 1 calc R . .
C15 C 0.2986(7) 0.5113(5) 0.70988(18) 0.0338(16) Uani 1 1 d . . .
H15A H 0.2776 0.5544 0.6899 0.041 Uiso 1 1 calc R . .
C16 C 0.2373(7) 0.4268(5) 0.71039(18) 0.0383(18) Uani 1 1 d . . .
H16A H 0.1743 0.4107 0.6904 0.046 Uiso 1 1 calc R . .
C17 C 0.2667(7) 0.3659(5) 0.73948(18) 0.0386(18) Uani 1 1 d . . .
H17A H 0.2241 0.3074 0.7392 0.046 Uiso 1 1 calc R . .
C18 C 0.3590(6) 0.3870(5) 0.77025(17) 0.0315(16) Uani 1 1 d . . .
C19 C 0.3706(6) 0.3161(5) 0.79941(17) 0.0303(16) Uani 1 1 d . . .
H19A H 0.3208 0.2617 0.7937 0.036 Uiso 1 1 calc R . .
C20 C 0.4296(7) 0.2261(4) 0.85519(18) 0.0326(17) Uani 1 1 d . . .
H20A H 0.3914 0.2434 0.8791 0.039 Uiso 1 1 calc R . .
C21 C 0.3489(9) 0.1471(5) 0.83709(19) 0.047(2) Uani 1 1 d . . .
H21A H 0.3825 0.1291 0.8128 0.056 Uiso 1 1 calc R . .
H21B H 0.2592 0.1686 0.8315 0.056 Uiso 1 1 calc R . .
C22 C 0.3513(9) 0.0630(5) 0.8633(2) 0.048(2) Uani 1 1 d . . .
H22A H 0.3130 0.0798 0.8870 0.058 Uiso 1 1 calc R . .
H22B H 0.2996 0.0120 0.8509 0.058 Uiso 1 1 calc R . .
C23 C 0.4872(9) 0.0308(5) 0.8726(2) 0.049(2) Uani 1 1 d . . .
H23A H 0.5228 0.0099 0.8490 0.058 Uiso 1 1 calc R . .
H23B H 0.4878 -0.0231 0.8901 0.058 Uiso 1 1 calc R . .
C24 C 0.5728(8) 0.1086(5) 0.89109(19) 0.0410(19) Uani 1 1 d . . .
H24A H 0.5439 0.1242 0.9162 0.049 Uiso 1 1 calc R . .
H24B H 0.6627 0.0863 0.8950 0.049 Uiso 1 1 calc R . .
C25 C 0.5668(7) 0.1951(4) 0.86623(17) 0.0321(17) Uani 1 1 d . . .
H25A H 0.6079 0.1803 0.8425 0.039 Uiso 1 1 calc R . .
C26 C 0.6975(6) 0.2714(5) 0.91630(18) 0.0279(15) Uani 1 1 d . . .
H26A H 0.7205 0.2105 0.9250 0.033 Uiso 1 1 calc R . .
C27 C 0.7402(6) 0.3509(5) 0.94104(18) 0.0279(15) Uani 1 1 d . . .
C28 C 0.8439(7) 0.3369(5) 0.96756(18) 0.0323(16) Uani 1 1 d . . .
H28A H 0.8900 0.2799 0.9677 0.039 Uiso 1 1 calc R . .
C29 C 0.8811(6) 0.4053(5) 0.99396(17) 0.0315(16) Uani 1 1 d . . .
H29A H 0.9543 0.3961 1.0115 0.038 Uiso 1 1 calc R . .
C30 C 0.8118(6) 0.4865(5) 0.99473(18) 0.0305(16) Uani 1 1 d . . .
H30A H 0.8365 0.5329 1.0131 0.037 Uiso 1 1 calc R . .
C31 C 0.7068(6) 0.5008(5) 0.96902(16) 0.0253(14) Uani 1 1 d . . .
H31A H 0.6596 0.5572 0.9699 0.030 Uiso 1 1 calc R . .
C32 C 0.6685(6) 0.4341(4) 0.94166(16) 0.0222(13) Uani 1 1 d . . .
C33 C 0.4914(6) 0.5741(4) 0.91626(16) 0.0245(14) Uani 1 1 d . . .
C34 C 0.3932(6) 0.5993(5) 0.93839(16) 0.0280(15) Uani 1 1 d . . .
H34A H 0.3396 0.5529 0.9479 0.034 Uiso 1 1 calc R . .
C35 C 0.3744(7) 0.6928(5) 0.94651(17) 0.0305(16) Uani 1 1 d . . .
H35A H 0.3085 0.7102 0.9619 0.037 Uiso 1 1 calc R . .
C36 C 0.4507(7) 0.7604(5) 0.93235(18) 0.0328(16) Uani 1 1 d . . .
H36A H 0.4357 0.8243 0.9373 0.039 Uiso 1 1 calc R . .
C37 C 0.5491(7) 0.7344(5) 0.91096(18) 0.0311(16) Uani 1 1 d . . .
H37A H 0.6034 0.7808 0.9018 0.037 Uiso 1 1 calc R . .
C38 C 0.5694(6) 0.6426(4) 0.90272(16) 0.0252(14) Uani 1 1 d . . .
H38A H 0.6369 0.6257 0.8878 0.030 Uiso 1 1 calc R . .
C39 C 0.3994(6) 0.3886(4) 0.92735(16) 0.0253(14) Uani 1 1 d . . .
C40 C 0.4205(7) 0.3357(5) 0.96031(17) 0.0307(16) Uani 1 1 d . . .
H40A H 0.5018 0.3380 0.9747 0.037 Uiso 1 1 calc R . .
C41 C 0.3241(7) 0.2795(5) 0.97239(19) 0.0357(17) Uani 1 1 d . . .
H41A H 0.3399 0.2429 0.9947 0.043 Uiso 1 1 calc R . .
C42 C 0.2066(7) 0.2770(5) 0.9522(2) 0.0382(18) Uani 1 1 d . . .
H42A H 0.1413 0.2377 0.9604 0.046 Uiso 1 1 calc R . .
C43 C 0.1818(7) 0.3313(5) 0.92011(19) 0.0366(17) Uani 1 1 d . . .
H43A H 0.0990 0.3310 0.9067 0.044 Uiso 1 1 calc R . .
C44 C 0.2786(7) 0.3862(5) 0.90761(17) 0.0325(16) Uani 1 1 d . . .
H44A H 0.2621 0.4225 0.8853 0.039 Uiso 1 1 calc R . .
C45 C 0.7905(7) 0.3246(4) 0.80406(17) 0.0290(15) Uani 1 1 d . . .
C46 C 0.8431(7) 0.2629(5) 0.77485(19) 0.0356(17) Uani 1 1 d . . .
H46A H 0.7933 0.2700 0.7499 0.043 Uiso 1 1 calc R . .
H46B H 0.8413 0.1967 0.7826 0.043 Uiso 1 1 calc R . .
C47 C 0.9809(8) 0.2968(6) 0.7733(2) 0.047(2) Uani 1 1 d . . .
H47A H 0.9872 0.3384 0.7512 0.057 Uiso 1 1 calc R . .
H47B H 1.0397 0.2434 0.7711 0.057 Uiso 1 1 calc R . .
C48 C 1.0155(7) 0.3496(5) 0.8103(2) 0.0401(18) Uani 1 1 d . . .
H48A H 1.0678 0.3103 0.8288 0.048 Uiso 1 1 calc R . .
H48B H 1.0640 0.4072 0.8057 0.048 Uiso 1 1 calc R . .
C49 C 0.8883(7) 0.3724(5) 0.82454(18) 0.0308(16) Uani 1 1 d . . .
C50 C 0.8702(6) 0.4336(4) 0.85438(16) 0.0262(15) Uani 1 1 d . . .
C51 C 0.9717(7) 0.5352(5) 0.90090(18) 0.0376(18) Uani 1 1 d . . .
H51A H 1.0568 0.5600 0.9094 0.056 Uiso 1 1 calc R . .
H51B H 0.9376 0.5008 0.9217 0.056 Uiso 1 1 calc R . .
H51C H 0.9137 0.5867 0.8931 0.056 Uiso 1 1 calc R . .
P3 P -0.0359(4) 0.08354(19) 0.87886(8) 0.0389(9) Uani 0.832(10) 1 d P A 1
F1 F -0.1456(6) 0.1497(4) 0.85954(14) 0.0451(17) Uani 0.832(10) 1 d P A 1
F2 F -0.1457(7) 0.0067(5) 0.8831(2) 0.066(2) Uani 0.832(10) 1 d P A 1
F3 F -0.0661(6) 0.1232(5) 0.91985(15) 0.063(2) Uani 0.832(10) 1 d P A 1
F4 F 0.0693(7) 0.1607(4) 0.87553(18) 0.0553(19) Uani 0.832(10) 1 d P A 1
F5 F -0.0125(7) 0.0454(5) 0.83730(19) 0.072(2) Uani 0.832(10) 1 d P A 1
F6 F 0.0653(6) 0.0147(6) 0.8981(3) 0.074(2) Uani 0.832(10) 1 d P A 1
C1S C -0.0527(8) -0.1851(7) 0.9136(2) 0.035(2) Uani 0.799(5) 1 d P B 1
H1SA H -0.0648 -0.1168 0.9177 0.042 Uiso 0.799(5) 1 calc PR B 1
Cl1 Cl -0.1401(3) -0.21791(18) 0.87108(6) 0.0524(8) Uani 0.799(5) 1 d P B 1
Cl2 Cl 0.1085(3) -0.2076(2) 0.91245(8) 0.0602(9) Uani 0.799(5) 1 d P B 1
Cl3 Cl -0.1123(3) -0.2472(2) 0.95155(7) 0.0640(9) Uani 0.799(5) 1 d P B 1
C2S C 0.2285(17) -0.0197(11) 1.0190(4) 0.037(4) Uani 0.448(7) 1 d P C 1
H2SA H 0.1691 -0.0397 1.0381 0.045 Uiso 0.448(7) 1 calc PR C 1
Cl4 Cl 0.3353(7) 0.0642(5) 1.0387(2) 0.051(2) Uani 0.448(7) 1 d P C 1
Cl5 Cl 0.1408(7) 0.0267(4) 0.97912(16) 0.088(3) Uani 0.448(7) 1 d P C 1
Cl6 Cl 0.3184(9) -0.1179(4) 1.00425(17) 0.061(2) Uani 0.448(7) 1 d P C 1
C3S C 0.261(3) 0.009(2) 0.9946(10) 0.066(8) Uiso 0.354(7) 1 d P D 2
H3SA H 0.1914 0.0369 0.9770 0.080 Uiso 0.354(7) 1 calc PR D 2
Cl7 Cl 0.2327(12) -0.1098(7) 0.9982(3) 0.070(3) Uani 0.354(7) 1 d P D 2
Cl8 Cl 0.2652(13) 0.0654(8) 1.0368(3) 0.078(4) Uani 0.354(7) 1 d P D 2
Cl9 Cl 0.4050(13) 0.0228(6) 0.9748(4) 0.169(7) Uani 0.354(7) 1 d P D 2
P4 P 0.022(3) 0.0882(18) 0.8757(6) 0.066(7) Uiso 0.168(10) 1 d P A 3
F7 F 0.058(3) 0.009(2) 0.8522(8) 0.046(8) Uiso 0.168(10) 1 d P A 3
F8 F -0.041(3) 0.169(2) 0.9032(9) 0.044(8) Uiso 0.168(10) 1 d P A 3
F9 F 0.105(4) 0.045(3) 0.9114(10) 0.059(11) Uiso 0.168(10) 1 d P A 3
F10 F -0.077(4) 0.133(3) 0.8439(11) 0.077(12) Uiso 0.168(10) 1 d P A 3
F11 F 0.133(6) 0.150(4) 0.8701(17) 0.11(2) Uiso 0.168(10) 1 d P A 3
F12 F -0.085(6) 0.012(5) 0.8768(16) 0.11(2) Uiso 0.168(10) 1 d P A 3
C4S C -0.101(5) 0.063(3) 1.0280(13) 0.034(11) Uiso 0.149(5) 1 d P E 3
H4SA H -0.0451 0.0161 1.0423 0.041 Uiso 0.149(5) 1 calc PR E 3
Cl10 Cl -0.0597(17) 0.0625(12) 0.9823(4) 0.066(5) Uani 0.149(5) 1 d P . 3
Cl11 Cl -0.2638(17) 0.0256(18) 1.0312(5) 0.088(8) Uani 0.149(5) 1 d P E 3
Cl12 Cl -0.0730(17) 0.1675(11) 1.0502(4) 0.066(6) Uani 0.149(5) 1 d P E 3

loop_
_atom_site_aniso_label
_atom_site_aniso_U_11
_atom_site_aniso_U_22
_atom_site_aniso_U_33
_atom_site_aniso_U_23
_atom_site_aniso_U_13
_atom_site_aniso_U_12
Ru1 0.0378(3) 0.0247(3) 0.0127(2) -0.0043(2) 0.0095(2) -0.0146(2)
P1 0.0371(10) 0.0284(9) 0.0141(8) -0.0013(7) 0.0049(7) -0.0136(8)
P2 0.0348(10) 0.0254(9) 0.0129(7) -0.0050(6) 0.0060(7) -0.0124(7)
O1 0.049(3) 0.032(3) 0.015(2) -0.0034(19) 0.016(2) -0.012(2)
O2 0.032(3) 0.031(3) 0.019(2) 0.0000(19) 0.011(2) -0.013(2)
O3 0.039(3) 0.034(3) 0.024(2) -0.002(2) 0.007(2) -0.009(2)
N1 0.044(4) 0.034(3) 0.019(3) -0.005(2) 0.014(3) -0.019(3)
N2 0.043(3) 0.019(3) 0.016(3) -0.001(2) 0.013(2) -0.011(2)
C1 0.030(4) 0.034(4) 0.020(3) 0.008(3) -0.002(3) -0.013(3)
C2 0.041(4) 0.044(4) 0.018(3) 0.006(3) -0.004(3) -0.007(3)
C3 0.046(5) 0.049(5) 0.021(3) 0.010(3) 0.008(3) -0.006(4)
C4 0.046(5) 0.048(5) 0.031(4) 0.017(3) 0.010(3) -0.008(4)
C5 0.042(4) 0.041(4) 0.038(4) 0.013(4) -0.004(3) -0.023(4)
C6 0.046(4) 0.038(4) 0.019(3) 0.006(3) -0.002(3) -0.017(3)
C7 0.050(4) 0.031(4) 0.013(3) -0.002(3) 0.000(3) -0.007(3)
C8 0.048(5) 0.039(4) 0.027(4) -0.002(3) -0.004(3) -0.008(4)
C9 0.065(6) 0.030(4) 0.029(4) 0.003(3) -0.007(4) -0.005(4)
C10 0.076(6) 0.033(4) 0.031(4) -0.004(3) -0.011(4) 0.008(4)
C11 0.054(5) 0.042(5) 0.022(4) -0.007(3) -0.009(3) 0.004(4)
C12 0.051(5) 0.034(4) 0.019(3) -0.001(3) -0.004(3) -0.007(4)
C13 0.027(4) 0.041(4) 0.019(3) -0.011(3) 0.007(3) -0.010(3)
C14 0.038(4) 0.030(4) 0.022(3) -0.001(3) 0.005(3) -0.008(3)
C15 0.038(4) 0.047(4) 0.017(3) 0.000(3) 0.004(3) -0.004(3)
C16 0.043(4) 0.056(5) 0.017(3) -0.011(3) 0.001(3) -0.013(4)
C17 0.044(4) 0.049(5) 0.024(4) -0.009(3) 0.012(3) -0.023(4)
C18 0.035(4) 0.042(4) 0.019(3) -0.013(3) 0.011(3) -0.015(3)
C19 0.036(4) 0.035(4) 0.021(3) -0.010(3) 0.008(3) -0.019(3)
C20 0.051(5) 0.026(4) 0.022(3) -0.006(3) 0.009(3) -0.023(3)
C21 0.080(6) 0.039(4) 0.024(4) -0.008(3) 0.014(4) -0.034(4)
C22 0.072(6) 0.043(5) 0.030(4) -0.009(3) 0.007(4) -0.030(4)
C23 0.096(7) 0.028(4) 0.026(4) -0.001(3) 0.024(4) -0.018(4)
C24 0.067(5) 0.027(4) 0.032(4) -0.007(3) 0.023(4) -0.014(4)
C25 0.060(5) 0.024(3) 0.014(3) -0.006(3) 0.014(3) -0.012(3)
C26 0.032(4) 0.027(4) 0.027(4) 0.001(3) 0.016(3) -0.008(3)
C27 0.031(4) 0.032(4) 0.023(3) 0.000(3) 0.014(3) -0.015(3)
C28 0.041(4) 0.030(4) 0.028(4) 0.003(3) 0.017(3) -0.008(3)
C29 0.030(4) 0.045(4) 0.020(3) 0.007(3) 0.007(3) -0.012(3)
C30 0.035(4) 0.037(4) 0.020(3) -0.002(3) 0.005(3) -0.016(3)
C31 0.031(4) 0.031(4) 0.015(3) -0.001(3) 0.010(3) -0.012(3)
C32 0.026(3) 0.026(3) 0.015(3) 0.001(2) 0.008(3) -0.009(3)
C33 0.035(4) 0.028(3) 0.011(3) -0.006(2) 0.001(3) -0.011(3)
C34 0.032(4) 0.041(4) 0.012(3) -0.004(3) 0.004(3) -0.014(3)
C35 0.034(4) 0.039(4) 0.019(3) -0.004(3) 0.004(3) -0.002(3)
C36 0.046(4) 0.025(4) 0.027(4) -0.001(3) -0.003(3) -0.002(3)
C37 0.042(4) 0.027(4) 0.023(3) 0.002(3) -0.001(3) -0.008(3)
C38 0.027(4) 0.032(4) 0.016(3) -0.001(3) -0.001(3) -0.011(3)
C39 0.037(4) 0.025(3) 0.015(3) -0.004(3) 0.006(3) -0.015(3)
C40 0.035(4) 0.038(4) 0.020(3) -0.002(3) 0.007(3) -0.010(3)
C41 0.042(4) 0.039(4) 0.027(4) 0.005(3) 0.006(3) -0.004(3)
C42 0.048(5) 0.036(4) 0.032(4) -0.002(3) 0.013(4) -0.015(4)
C43 0.046(5) 0.038(4) 0.025(4) -0.004(3) 0.002(3) -0.012(3)
C44 0.044(4) 0.040(4) 0.013(3) -0.004(3) 0.001(3) -0.022(3)
C45 0.048(5) 0.027(4) 0.014(3) 0.004(3) 0.009(3) -0.006(3)
C46 0.049(5) 0.034(4) 0.025(4) 0.000(3) 0.010(3) -0.004(3)
C47 0.057(5) 0.049(5) 0.038(4) -0.012(4) 0.017(4) -0.003(4)
C48 0.046(5) 0.039(4) 0.037(4) -0.003(3) 0.013(4) -0.010(4)
C49 0.042(4) 0.029(4) 0.023(3) 0.000(3) 0.014(3) -0.009(3)
C50 0.034(4) 0.031(4) 0.013(3) 0.010(3) -0.003(3) -0.019(3)
C51 0.050(5) 0.040(4) 0.024(3) -0.005(3) 0.009(3) -0.021(4)
P3 0.043(2) 0.0365(16) 0.0384(15) 0.0033(10) 0.0097(13) -0.0124(14)
F1 0.048(4) 0.056(3) 0.031(3) 0.010(2) 0.001(3) -0.008(3)
F2 0.048(4) 0.047(4) 0.106(6) 0.025(3) 0.029(4) 0.000(3)
F3 0.058(4) 0.104(5) 0.026(3) 0.006(3) 0.002(3) -0.008(4)
F4 0.056(5) 0.048(4) 0.062(4) 0.002(3) 0.009(3) -0.025(3)
F5 0.061(4) 0.096(6) 0.060(4) -0.026(4) 0.019(4) -0.007(4)
F6 0.040(4) 0.067(5) 0.113(7) 0.041(5) -0.008(4) -0.008(4)
C1S 0.040(5) 0.041(5) 0.023(4) 0.005(4) -0.003(4) 0.002(4)
Cl1 0.077(2) 0.0503(16) 0.0258(12) 0.0084(10) -0.0155(12) -0.0240(14)
Cl2 0.0465(16) 0.0696(19) 0.0635(18) -0.0173(14) -0.0003(13) 0.0152(14)
Cl3 0.077(2) 0.082(2) 0.0320(13) 0.0224(13) 0.0043(13) 0.0034(17)
C2S 0.053(11) 0.031(9) 0.026(8) 0.007(7) -0.008(8) -0.014(8)
Cl4 0.073(5) 0.025(3) 0.050(3) 0.003(2) -0.022(4) -0.008(3)
Cl5 0.139(6) 0.048(3) 0.063(4) 0.011(3) -0.071(4) -0.017(3)
Cl6 0.117(6) 0.031(3) 0.036(3) -0.007(2) 0.020(4) 0.015(4)
Cl7 0.118(8) 0.045(4) 0.050(4) -0.009(3) 0.030(5) -0.022(6)
Cl8 0.136(11) 0.070(6) 0.034(4) -0.013(4) 0.032(6) -0.050(8)
Cl9 0.223(14) 0.062(6) 0.253(15) -0.027(7) 0.201(12) -0.028(7)
Cl10 0.090(12) 0.080(11) 0.032(7) 0.019(7) 0.026(7) 0.029(9)
Cl11 0.053(10) 0.16(2) 0.052(10) 0.030(12) 0.008(8) 0.046(12)
Cl12 0.102(13) 0.060(10) 0.037(8) 0.012(7) 0.016(8) 0.041(9)

loop_
_atom_type_symbol
_atom_type_description
_atom_type_scat_dispersion_real
_atom_type_scat_dispersion_imag
_atom_type_scat_source
C C 0.0033 0.0016 'International Tables Vol C Tables 4.2.6.8 and 6.1.1.4'
H H 0.0000 0.0000 'International Tables Vol C Tables 4.2.6.8 and 6.1.1.4'
Cl Cl 0.1484 0.1585 'International Tables Vol C Tables 4.2.6.8 and 6.1.1.4'
F F 0.0171 0.0103 'International Tables Vol C Tables 4.2.6.8 and 6.1.1.4'
N N 0.0061 0.0033 'International Tables Vol C Tables 4.2.6.8 and 6.1.1.4'
O O 0.0106 0.0060 'International Tables Vol C Tables 4.2.6.8 and 6.1.1.4'
P P 0.1023 0.0942 'International Tables Vol C Tables 4.2.6.8 and 6.1.1.4'
Ru Ru -1.2594 0.8363 'International Tables Vol C Tables 4.2.6.8 and 6.1.1.4'

loop_
_geom_angle_atom_site_label_1
_geom_angle_atom_site_label_2
_geom_angle_atom_site_label_3
_geom_angle
_geom_angle_site_symmetry_3
N1 Ru1 N2 81.0(2) .
N1 Ru1 O1 79.9(2) .
N2 Ru1 O1 86.64(18) .
N1 Ru1 O2 168.1(2) .
N2 Ru1 O2 91.55(19) .
O1 Ru1 O2 90.41(17) .
N1 Ru1 P2 103.03(15) .
N2 Ru1 P2 82.41(14) .
O1 Ru1 P2 168.01(14) .
O2 Ru1 P2 85.04(12) .
N1 Ru1 P1 94.02(17) .
N2 Ru1 P1 171.74(14) .
O1 Ru1 P1 86.02(13) .
O2 Ru1 P1 92.29(12) .
P2 Ru1 P1 105.21(6) .
N1 Ru1 C49 124.28(19) .
N2 Ru1 C49 84.99(18) .
O1 Ru1 C49 45.47(17) .
O2 Ru1 C49 45.18(16) .
P2 Ru1 C49 128.09(12) .
P1 Ru1 C49 92.54(12) .
C13 P1 C1 103.9(3) .
C13 P1 C7 97.1(3) .
C1 P1 C7 105.9(3) .
C13 P1 Ru1 112.3(2) .
C1 P1 Ru1 109.6(2) .
C7 P1 Ru1 125.6(2) .
C33 P2 C39 103.8(3) .
C33 P2 C32 100.6(3) .
C39 P2 C32 103.5(3) .
C33 P2 Ru1 125.3(2) .
C39 P2 Ru1 115.8(2) .
C32 P2 Ru1 104.8(2) .
C45 O1 Ru1 121.7(4) .
C50 O2 Ru1 123.0(4) .
C50 O3 C51 115.6(5) .
C19 N1 C20 116.4(5) .
C19 N1 Ru1 128.8(4) .
C20 N1 Ru1 112.5(4) .
C26 N2 C25 119.8(5) .
C26 N2 Ru1 129.8(4) .
C25 N2 Ru1 110.3(4) .
C2 C1 C6 118.2(6) .
C2 C1 P1 121.8(5) .
C6 C1 P1 119.3(5) .
C2 C1 C49 84.8(4) .
C6 C1 C49 77.9(4) .
P1 C1 C49 98.6(3) .
C3 C2 C1 120.3(7) .
C3 C2 H2A 119.9 .
C1 C2 H2A 119.9 .
C2 C3 C4 120.7(7) .
C2 C3 H3A 119.7 .
C4 C3 H3A 119.7 .
C5 C4 C3 119.5(7) .
C5 C4 C48 88.1(4) .
C3 C4 C48 86.4(4) .
C5 C4 H4A 120.3 .
C3 C4 H4A 120.3 .
C48 C4 H4A 95.5 .
C4 C5 C6 120.1(7) .
C4 C5 H5A 120.0 .
C6 C5 H5A 120.0 .
C5 C6 C1 121.3(7) .
C5 C6 H6A 119.4 .
C1 C6 H6A 119.4 .
C8 C7 C12 116.8(7) .
C8 C7 P1 126.2(6) .
C12 C7 P1 116.9(5) .
C9 C8 C7 123.0(7) .
C9 C8 H8A 118.5 .
C7 C8 H8A 118.5 .
C8 C9 C10 118.7(7) .
C8 C9 H9A 120.7 .
C10 C9 H9A 120.7 .
C9 C10 C11 120.8(8) .
C9 C10 H10A 119.6 .
C11 C10 H10A 119.6 .
C12 C11 C10 120.1(8) .
C12 C11 H11A 120.0 .
C10 C11 H11A 120.0 .
C11 C12 C7 120.6(7) .
C11 C12 H12A 119.7 .
C7 C12 H12A 119.7 .
C18 C13 C14 118.6(6) .
C18 C13 P1 122.4(5) .
C14 C13 P1 118.9(5) .
C15 C14 C13 122.6(6) .
C15 C14 H14A 118.7 .
C13 C14 H14A 118.7 .
C16 C15 C14 118.9(7) .
C16 C15 H15A 120.5 .
C14 C15 H15A 120.5 .
C17 C16 C15 120.1(7) .
C17 C16 H16A 119.9 .
C15 C16 H16A 119.9 .
C16 C17 C18 122.2(7) .
C16 C17 H17A 118.9 .
C18 C17 H17A 118.9 .
C13 C18 C17 117.5(6) .
C13 C18 C19 128.6(6) .
C17 C18 C19 113.8(6) .
N1 C19 C18 130.8(6) .
N1 C19 H19A 114.6 .
C18 C19 H19A 114.6 .
N1 C20 C25 106.6(5) .
N1 C20 C21 116.9(6) .
C25 C20 C21 111.5(6) .
N1 C20 H20A 107.1 .
C25 C20 H20A 107.1 .
C21 C20 H20A 107.1 .
C20 C21 C22 110.9(6) .
C20 C21 H21A 109.5 .
C22 C21 H21A 109.5 .
C20 C21 H21B 109.5 .
C22 C21 H21B 109.5 .
H21A C21 H21B 108.1 .
C23 C22 C21 109.9(7) .
C23 C22 H22A 109.7 .
C21 C22 H22A 109.7 .
C23 C22 H22B 109.7 .
C21 C22 H22B 109.7 .
H22A C22 H22B 108.2 .
C22 C23 C24 111.8(6) .
C22 C23 H23A 109.3 .
C24 C23 H23A 109.3 .
C22 C23 H23B 109.3 .
C24 C23 H23B 109.3 .
H23A C23 H23B 107.9 .
C25 C24 C23 110.8(6) .
C25 C24 H24A 109.5 .
C23 C24 H24A 109.5 .
C25 C24 H24B 109.5 .
C23 C24 H24B 109.5 .
H24A C24 H24B 108.1 .
N2 C25 C20 105.0(5) .
N2 C25 C24 114.8(5) .
C20 C25 C24 112.1(6) .
N2 C25 H25A 108.2 .
C20 C25 H25A 108.2 .
C24 C25 H25A 108.2 .
N2 C26 C27 124.8(6) .
N2 C26 H26A 117.6 .
C27 C26 H26A 117.6 .
C28 C27 C32 119.8(6) .
C28 C27 C26 117.7(6) .
C32 C27 C26 121.9(6) .
C27 C28 C29 120.7(7) .
C27 C28 H28A 119.7 .
C29 C28 H28A 119.7 .
C30 C29 C28 119.8(7) .
C30 C29 H29A 120.1 .
C28 C29 H29A 120.1 .
C29 C30 C31 120.3(6) .
C29 C30 H30A 119.8 .
C31 C30 H30A 119.8 .
C30 C31 C32 121.2(6) .
C30 C31 H31A 119.4 .
C32 C31 H31A 119.4 .
C31 C32 C27 118.2(6) .
C31 C32 P2 121.6(5) .
C27 C32 P2 120.3(5) .
C38 C33 C34 119.7(6) .
C38 C33 P2 118.5(5) .
C34 C33 P2 121.7(5) .
C35 C34 C33 119.4(6) .
C35 C34 H34A 120.3 .
C33 C34 H34A 120.3 .
C36 C35 C34 120.5(6) .
C36 C35 H35A 119.8 .
C34 C35 H35A 119.8 .
C35 C36 C37 119.5(6) .
C35 C36 H36A 120.2 .
C37 C36 H36A 120.2 .
C38 C37 C36 120.9(6) .
C38 C37 H37A 119.6 .
C36 C37 H37A 119.6 .
C37 C38 C33 120.0(6) .
C37 C38 H38A 120.0 .
C33 C38 H38A 120.0 .
C44 C39 C40 118.5(6) .
C44 C39 P2 118.7(5) .
C40 C39 P2 122.6(5) .
C41 C40 C39 120.6(6) .
C41 C40 H40A 119.7 .
C39 C40 H40A 119.7 .
C42 C41 C40 120.0(7) .
C42 C41 H41A 120.0 .
C40 C41 H41A 120.0 .
C41 C42 C43 120.5(7) .
C41 C42 H42A 119.7 .
C43 C42 H42A 119.7 .
C42 C43 C44 119.6(7) .
C42 C43 H43A 120.2 .
C44 C43 H43A 120.2 .
C43 C44 C39 120.8(6) .
C43 C44 H44A 119.6 .
C39 C44 H44A 119.6 .
O1 C45 C49 130.5(6) .
O1 C45 C46 118.8(6) .
C49 C45 C46 110.7(6) .
C45 C46 C47 104.0(6) .
C45 C46 H46A 110.9 .
C47 C46 H46A 110.9 .
C45 C46 H46B 110.9 .
C47 C46 H46B 110.9 .
H46A C46 H46B 109.0 .
C46 C47 C48 106.1(6) .
C46 C47 H47A 110.5 .
C48 C47 H47A 110.5 .
C46 C47 H47B 110.5 .
C48 C47 H47B 110.5 .
H47A C47 H47B 108.7 .
C49 C48 C47 104.3(6) .
C49 C48 C4 78.0(4) .
C47 C48 C4 85.9(5) .
C49 C48 H48A 110.9 .
C47 C48 H48A 110.9 .
C4 C48 H48A 157.2 .
C49 C48 H48B 110.9 .
C47 C48 H48B 110.9 .
C4 C48 H48B 49.0 .
H48A C48 H48B 108.9 .
C45 C49 C50 124.3(6) .
C45 C49 C48 110.7(6) .
C50 C49 C48 125.0(6) .
C45 C49 Ru1 62.1(4) .
C50 C49 Ru1 62.2(4) .
C48 C49 Ru1 172.2(5) .
C45 C49 C1 73.8(4) .
C50 C49 C1 75.9(4) .
C48 C49 C1 123.4(4) .
Ru1 C49 C1 59.01(16) .
O2 C50 O3 118.0(6) .
O2 C50 C49 129.5(6) .
O3 C50 C49 112.4(6) .
O3 C51 H51A 109.5 .
O3 C51 H51B 109.5 .
H51A C51 H51B 109.5 .
O3 C51 H51C 109.5 .
H51A C51 H51C 109.5 .
H51B C51 H51C 109.5 .
F6 P3 F4 91.6(4) .
F6 P3 F1 176.7(4) .
F4 P3 F1 91.7(4) .
F6 P3 F5 91.8(5) .
F4 P3 F5 90.4(4) .
F1 P3 F5 88.5(4) .
F6 P3 F2 89.3(4) .
F4 P3 F2 178.2(5) .
F1 P3 F2 87.4(3) .
F5 P3 F2 91.1(4) .
F6 P3 F3 90.6(4) .
F4 P3 F3 90.8(4) .
F1 P3 F3 89.1(3) .
F5 P3 F3 177.3(4) .
F2 P3 F3 87.7(4) .
Cl2 C1S Cl1 111.4(5) .
Cl2 C1S Cl3 109.6(5) .
Cl1 C1S Cl3 108.9(5) .
Cl2 C1S H1SA 109.0 .
Cl1 C1S H1SA 109.0 .
Cl3 C1S H1SA 109.0 .
Cl5 C2S Cl4 109.3(9) .
Cl5 C2S Cl6 108.4(9) .
Cl4 C2S Cl6 108.9(10) .
Cl5 C2S H2SA 110.1 .
Cl4 C2S H2SA 110.1 .
Cl6 C2S H2SA 110.1 .
Cl8 C3S Cl9 110.5(18) .
Cl8 C3S Cl7 113(2) .
Cl9 C3S Cl7 107.7(17) .
Cl8 C3S H3SA 108.5 .
Cl9 C3S H3SA 108.5 .
Cl7 C3S H3SA 108.5 .
F7 P4 F11 99(3) .
F7 P4 F12 72(3) .
F11 P4 F12 171(3) .
F7 P4 F9 90(2) .
F11 P4 F9 88(3) .
F12 P4 F9 93(3) .
F7 P4 F10 95(2) .
F11 P4 F10 97(3) .
F12 P4 F10 83(3) .
F9 P4 F10 172(3) .
F7 P4 F8 171(3) .
F11 P4 F8 91(3) .
F12 P4 F8 99(3) .
F9 P4 F8 91.6(19) .
F10 P4 F8 82(2) .
Cl12 C4S Cl10 113(3) .
Cl12 C4S Cl11 111(3) .
Cl10 C4S Cl11 113(3) .
Cl12 C4S H4SA 106.7 .
Cl10 C4S H4SA 106.7 .
Cl11 C4S H4SA 106.7 .
C4S Cl10 Cl10 71.4(17) 3_557

loop_
_geom_bond_atom_site_label_1
_geom_bond_atom_site_label_2
_geom_bond_distance
_geom_bond_site_symmetry_2
Ru1 N1 2.030(5) .
Ru1 N2 2.072(5) .
Ru1 O1 2.108(4) .
Ru1 O2 2.109(4) .
Ru1 P2 2.2766(16) .
Ru1 P1 2.2802(18) .
Ru1 C49 3.371(7) .
P1 C13 1.823(6) .
P1 C1 1.828(7) .
P1 C7 1.830(7) .
P2 C33 1.820(6) .
P2 C39 1.826(6) .
P2 C32 1.852(6) .
O1 C45 1.280(8) .
O2 C50 1.260(8) .
O3 C50 1.362(7) .
O3 C51 1.444(8) .
N1 C19 1.297(8) .
N1 C20 1.515(8) .
N2 C26 1.282(8) .
N2 C25 1.490(8) .
C1 C2 1.390(9) .
C1 C6 1.403(9) .
C1 C49 3.466(10) .
C2 C3 1.383(10) .
C2 H2A 0.9500 .
C3 C4 1.393(10) .
C3 H3A 0.9500 .
C4 C5 1.374(10) .
C4 C48 3.781(11) .
C4 H4A 0.9500 .
C5 C6 1.380(10) .
C5 H5A 0.9500 .
C6 H6A 0.9500 .
C7 C8 1.384(10) .
C7 C12 1.403(10) .
C8 C9 1.357(10) .
C8 H8A 0.9500 .
C9 C10 1.365(12) .
C9 H9A 0.9500 .
C10 C11 1.377(11) .
C10 H10A 0.9500 .
C11 C12 1.362(10) .
C11 H11A 0.9500 .
C12 H12A 0.9500 .
C13 C18 1.397(9) .
C13 C14 1.398(9) .
C14 C15 1.379(9) .
C14 H14A 0.9500 .
C15 C16 1.372(10) .
C15 H15A 0.9500 .
C16 C17 1.364(10) .
C16 H16A 0.9500 .
C17 C18 1.421(9) .
C17 H17A 0.9500 .
C18 C19 1.446(9) .
C19 H19A 0.9500 .
C20 C25 1.519(10) .
C20 C21 1.520(9) .
C20 H20A 1.0000 .
C21 C22 1.521(10) .
C21 H21A 0.9900 .
C21 H21B 0.9900 .
C22 C23 1.502(12) .
C22 H22A 0.9900 .
C22 H22B 0.9900 .
C23 C24 1.540(10) .
C23 H23A 0.9900 .
C23 H23B 0.9900 .
C24 C25 1.520(9) .
C24 H24A 0.9900 .
C24 H24B 0.9900 .
C25 H25A 1.0000 .
C26 C27 1.482(9) .
C26 H26A 0.9500 .
C27 C28 1.383(10) .
C27 C32 1.411(9) .
C28 C29 1.386(9) .
C28 H28A 0.9500 .
C29 C30 1.373(10) .
C29 H29A 0.9500 .
C30 C31 1.377(9) .
C30 H30A 0.9500 .
C31 C32 1.395(8) .
C31 H31A 0.9500 .
C33 C38 1.389(9) .
C33 C34 1.393(9) .
C34 C35 1.389(9) .
C34 H34A 0.9500 .
C35 C36 1.378(9) .
C35 H35A 0.9500 .
C36 C37 1.382(10) .
C36 H36A 0.9500 .
C37 C38 1.370(9) .
C37 H37A 0.9500 .
C38 H38A 0.9500 .
C39 C44 1.388(9) .
C39 C40 1.393(9) .
C40 C41 1.387(9) .
C40 H40A 0.9500 .
C41 C42 1.365(10) .
C41 H41A 0.9500 .
C42 C43 1.383(10) .
C42 H42A 0.9500 .
C43 C44 1.385(9) .
C43 H43A 0.9500 .
C44 H44A 0.9500 .
C45 C49 1.381(9) .
C45 C46 1.502(9) .
C46 C47 1.527(10) .
C46 H46A 0.9900 .
C46 H46B 0.9900 .
C47 C48 1.529(10) .
C47 H47A 0.9900 .
C47 H47B 0.9900 .
C48 C49 1.499(10) .
C48 H48A 0.9900 .
C48 H48B 0.9900 .
C49 C50 1.399(9) .
C51 H51A 0.9800 .
C51 H51B 0.9800 .
C51 H51C 0.9800 .
P3 F6 1.559(7) .
P3 F4 1.572(7) .
P3 F1 1.595(6) .
P3 F5 1.607(7) .
P3 F2 1.608(7) .
P3 F3 1.615(6) .
C1S Cl2 1.720(9) .
C1S Cl1 1.753(9) .
C1S Cl3 1.770(9) .
C1S H1SA 1.0000 .
C2S Cl5 1.744(16) .
C2S Cl4 1.745(16) .
C2S Cl6 1.797(18) .
C2S H2SA 1.0000 .
C3S Cl8 1.69(3) .
C3S Cl9 1.72(3) .
C3S Cl7 1.74(3) .
C3S H3SA 1.0000 .
P4 F7 1.48(3) .
P4 F11 1.49(6) .
P4 F12 1.57(6) .
P4 F9 1.59(4) .
P4 F10 1.60(4) .
P4 F8 1.69(3) .
C4S Cl12 1.71(5) .
C4S Cl10 1.71(5) .
C4S Cl11 1.79(5) .
C4S H4SA 1.0000 .
Cl10 Cl10 2.46(3) 3_557

loop_
_geom_torsion_atom_site_label_1
_geom_torsion_atom_site_label_2
_geom_torsion_atom_site_label_3
_geom_torsion_atom_site_label_4
_geom_torsion
_geom_torsion_site_symmetry_4
N1 Ru1 P1 C13 -14.6(3) .
N2 Ru1 P1 C13 37.7(11) .
O1 Ru1 P1 C13 65.0(3) .
O2 Ru1 P1 C13 155.3(3) .
P2 Ru1 P1 C13 -119.2(2) .
C49 Ru1 P1 C13 110.1(3) .
N1 Ru1 P1 C1 -129.5(3) .
N2 Ru1 P1 C1 -77.2(11) .
O1 Ru1 P1 C1 -49.9(3) .
O2 Ru1 P1 C1 40.4(3) .
P2 Ru1 P1 C1 125.8(2) .
C49 Ru1 P1 C1 -4.9(3) .
N1 Ru1 P1 C7 102.7(3) .
N2 Ru1 P1 C7 155.0(11) .
O1 Ru1 P1 C7 -177.7(3) .
O2 Ru1 P1 C7 -87.4(3) .
P2 Ru1 P1 C7 -1.9(3) .
C49 Ru1 P1 C7 -132.6(3) .
N1 Ru1 P2 C33 -113.3(3) .
N2 Ru1 P2 C33 167.8(3) .
O1 Ru1 P2 C33 143.6(7) .
O2 Ru1 P2 C33 75.6(3) .
P1 Ru1 P2 C33 -15.4(3) .
C49 Ru1 P2 C33 90.3(3) .
N1 Ru1 P2 C39 18.5(3) .
N2 Ru1 P2 C39 -60.4(3) .
O1 Ru1 P2 C39 -84.6(7) .
O2 Ru1 P2 C39 -152.6(3) .
P1 Ru1 P2 C39 116.4(2) .
C49 Ru1 P2 C39 -137.9(3) .
N1 Ru1 P2 C32 131.8(3) .
N2 Ru1 P2 C32 53.0(2) .
O1 Ru1 P2 C32 28.8(7) .
O2 Ru1 P2 C32 -39.3(2) .
P1 Ru1 P2 C32 -130.3(2) .
C49 Ru1 P2 C32 -24.5(3) .
N1 Ru1 O1 C45 -164.9(5) .
N2 Ru1 O1 C45 -83.5(5) .
O2 Ru1 O1 C45 8.0(5) .
P2 Ru1 O1 C45 -59.5(9) .
P1 Ru1 O1 C45 100.3(5) .
C49 Ru1 O1 C45 2.8(4) .
N1 Ru1 O2 C50 28.5(11) .
N2 Ru1 O2 C50 79.3(5) .
O1 Ru1 O2 C50 -7.4(5) .
P2 Ru1 O2 C50 161.5(5) .
P1 Ru1 O2 C50 -93.4(4) .
C49 Ru1 O2 C50 -2.1(4) .
N2 Ru1 N1 C19 -153.4(6) .
O1 Ru1 N1 C19 -65.2(6) .
O2 Ru1 N1 C19 -101.7(10) .
P2 Ru1 N1 C19 126.6(6) .
P1 Ru1 N1 C19 20.0(6) .
C49 Ru1 N1 C19 -75.8(7) .
N2 Ru1 N1 C20 8.6(4) .
O1 Ru1 N1 C20 96.8(4) .
O2 Ru1 N1 C20 60.3(10) .
P2 Ru1 N1 C20 -71.3(4) .
P1 Ru1 N1 C20 -178.0(4) .
C49 Ru1 N1 C20 86.2(4) .
N1 Ru1 N2 C26 -154.8(6) .
O1 Ru1 N2 C26 124.9(6) .
O2 Ru1 N2 C26 34.6(6) .
P2 Ru1 N2 C26 -50.2(5) .
P1 Ru1 N2 C26 152.2(8) .
C49 Ru1 N2 C26 79.3(6) .
N1 Ru1 N2 C25 21.5(4) .
O1 Ru1 N2 C25 -58.8(4) .
O2 Ru1 N2 C25 -149.1(4) .
P2 Ru1 N2 C25 126.1(4) .
P1 Ru1 N2 C25 -31.5(13) .
C49 Ru1 N2 C25 -104.4(4) .
C13 P1 C1 C2 -26.2(7) .
C7 P1 C1 C2 -128.0(6) .
Ru1 P1 C1 C2 94.0(6) .
C13 P1 C1 C6 163.8(6) .
C7 P1 C1 C6 62.0(6) .
Ru1 P1 C1 C6 -76.1(6) .
C13 P1 C1 C49 -115.4(3) .
C7 P1 C1 C49 142.9(3) .
Ru1 P1 C1 C49 4.8(2) .
C6 C1 C2 C3 0.2(10) .
P1 C1 C2 C3 -170.0(5) .
C49 C1 C2 C3 -73.1(6) .
C1 C2 C3 C4 -0.6(11) .
C2 C3 C4 C5 0.0(11) .
C2 C3 C4 C48 85.7(7) .
C3 C4 C5 C6 1.0(11) .
C48 C4 C5 C6 -83.7(7) .
C4 C5 C6 C1 -1.4(11) .
C2 C1 C6 C5 0.9(10) .
P1 C1 C6 C5 171.2(6) .
C49 C1 C6 C5 78.1(7) .
C13 P1 C7 C8 -107.7(6) .
C1 P1 C7 C8 -1.1(7) .
Ru1 P1 C7 C8 128.2(5) .
C13 P1 C7 C12 67.7(5) .
C1 P1 C7 C12 174.4(5) .
Ru1 P1 C7 C12 -56.3(6) .
C12 C7 C8 C9 2.3(10) .
P1 C7 C8 C9 177.8(6) .
C7 C8 C9 C10 -1.0(11) .
C8 C9 C10 C11 -0.8(11) .
C9 C10 C11 C12 1.2(11) .
C10 C11 C12 C7 0.2(10) .
C8 C7 C12 C11 -1.8(9) .
P1 C7 C12 C11 -177.8(5) .
C1 P1 C13 C18 127.6(6) .
C7 P1 C13 C18 -124.0(6) .
Ru1 P1 C13 C18 9.3(6) .
C1 P1 C13 C14 -56.8(6) .
C7 P1 C13 C14 51.6(6) .
Ru1 P1 C13 C14 -175.1(5) .
C18 C13 C14 C15 -0.1(10) .
P1 C13 C14 C15 -175.9(5) .
C13 C14 C15 C16 -1.2(10) .
C14 C15 C16 C17 0.9(11) .
C15 C16 C17 C18 0.8(11) .
C14 C13 C18 C17 1.7(9) .
P1 C13 C18 C17 177.3(5) .
C14 C13 C18 C19 -176.3(7) .
P1 C13 C18 C19 -0.7(10) .
C16 C17 C18 C13 -2.1(10) .
C16 C17 C18 C19 176.2(7) .
C20 N1 C19 C18 -178.2(7) .
Ru1 N1 C19 C18 -16.8(11) .
C13 C18 C19 N1 3.1(12) .
C17 C18 C19 N1 -175.0(7) .
C19 N1 C20 C25 128.2(6) .
Ru1 N1 C20 C25 -36.3(6) .
C19 N1 C20 C21 2.7(9) .
Ru1 N1 C20 C21 -161.8(5) .
N1 C20 C21 C22 179.3(6) .
C25 C20 C21 C22 56.2(8) .
C20 C21 C22 C23 -58.2(8) .
C21 C22 C23 C24 57.8(8) .
C22 C23 C24 C25 -54.9(8) .
C26 N2 C25 C20 130.4(6) .
Ru1 N2 C25 C20 -46.3(5) .
C26 N2 C25 C24 6.8(9) .
Ru1 N2 C25 C24 -169.9(5) .
N1 C20 C25 N2 52.4(6) .
C21 C20 C25 N2 -178.9(5) .
N1 C20 C25 C24 177.7(5) .
C21 C20 C25 C24 -53.6(7) .
C23 C24 C25 N2 171.9(6) .
C23 C24 C25 C20 52.2(8) .
C25 N2 C26 C27 -164.7(6) .
Ru1 N2 C26 C27 11.3(9) .
N2 C26 C27 C28 -158.2(6) .
N2 C26 C27 C32 30.6(9) .
C32 C27 C28 C29 -2.4(9) .
C26 C27 C28 C29 -173.8(5) .
C27 C28 C29 C30 2.3(9) .
C28 C29 C30 C31 -1.0(9) .
C29 C30 C31 C32 -0.2(9) .
C30 C31 C32 C27 0.2(8) .
C30 C31 C32 P2 -180.0(4) .
C28 C27 C32 C31 1.1(8) .
C26 C27 C32 C31 172.2(5) .
C28 C27 C32 P2 -178.8(4) .
C26 C27 C32 P2 -7.7(8) .
C33 P2 C32 C31 8.5(5) .
C39 P2 C32 C31 -98.6(5) .
Ru1 P2 C32 C31 139.6(4) .
C33 P2 C32 C27 -171.6(5) .
C39 P2 C32 C27 81.2(5) .
Ru1 P2 C32 C27 -40.5(5) .
C39 P2 C33 C38 -177.5(5) .
C32 P2 C33 C38 75.6(5) .
Ru1 P2 C33 C38 -41.2(6) .
C39 P2 C33 C34 6.5(6) .
C32 P2 C33 C34 -100.4(5) .
Ru1 P2 C33 C34 142.8(4) .
C38 C33 C34 C35 0.3(9) .
P2 C33 C34 C35 176.2(5) .
C33 C34 C35 C36 1.0(10) .
C34 C35 C36 C37 -2.1(10) .
C35 C36 C37 C38 1.9(10) .
C36 C37 C38 C33 -0.6(10) .
C34 C33 C38 C37 -0.4(9) .
P2 C33 C38 C37 -176.5(5) .
C33 P2 C39 C44 76.9(6) .
C32 P2 C39 C44 -178.4(5) .
Ru1 P2 C39 C44 -64.4(6) .
C33 P2 C39 C40 -108.7(6) .
C32 P2 C39 C40 -4.0(6) .
Ru1 P2 C39 C40 110.1(5) .
C44 C39 C40 C41 2.0(10) .
P2 C39 C40 C41 -172.4(5) .
C39 C40 C41 C42 -1.0(10) .
C40 C41 C42 C43 -1.1(11) .
C41 C42 C43 C44 2.2(11) .
C42 C43 C44 C39 -1.2(10) .
C40 C39 C44 C43 -0.9(10) .
P2 C39 C44 C43 173.8(5) .
Ru1 O1 C45 C49 -6.3(9) .
Ru1 O1 C45 C46 172.4(4) .
O1 C45 C46 C47 167.3(6) .
C49 C45 C46 C47 -13.7(8) .
C45 C46 C47 C48 19.9(8) .
C46 C47 C48 C49 -19.0(8) .
C46 C47 C48 C4 -95.5(6) .
C5 C4 C48 C49 50.1(6) .
C3 C4 C48 C49 -69.6(6) .
C5 C4 C48 C47 155.6(6) .
C3 C4 C48 C47 35.9(6) .
O1 C45 C49 C50 0.4(11) .
C46 C45 C49 C50 -178.4(6) .
O1 C45 C49 C48 -179.5(7) .
C46 C45 C49 C48 1.7(8) .
O1 C45 C49 Ru1 3.8(6) .
C46 C45 C49 Ru1 -175.0(6) .
O1 C45 C49 C1 -59.3(7) .
C46 C45 C49 C1 121.9(5) .
C47 C48 C49 C45 11.0(8) .
C4 C48 C49 C45 93.6(5) .
C47 C48 C49 C50 -168.8(6) .
C4 C48 C49 C50 -86.3(6) .
C47 C48 C49 Ru1 33(4) .
C4 C48 C49 Ru1 115(4) .
C47 C48 C49 C1 -72.8(7) .
C4 C48 C49 C1 9.7(4) .
N1 Ru1 C49 C45 12.3(5) .
N2 Ru1 C49 C45 87.8(4) .
O1 Ru1 C49 C45 -2.5(4) .
O2 Ru1 C49 C45 -175.0(5) .
P2 Ru1 C49 C45 164.0(3) .
P1 Ru1 C49 C45 -84.3(4) .
N1 Ru1 C49 C50 -170.9(4) .
N2 Ru1 C49 C50 -95.4(4) .
O1 Ru1 C49 C50 174.4(5) .
O2 Ru1 C49 C50 1.8(3) .
P2 Ru1 C49 C50 -19.2(4) .
P1 Ru1 C49 C50 92.5(4) .
N1 Ru1 C49 C48 -11(4) .
N2 Ru1 C49 C48 65(4) .
O1 Ru1 C49 C48 -26(3) .
O2 Ru1 C49 C48 162(4) .
P2 Ru1 C49 C48 141(3) .
P1 Ru1 C49 C48 -108(4) .
N1 Ru1 C49 C1 99.4(2) .
N2 Ru1 C49 C1 174.9(2) .
O1 Ru1 C49 C1 84.7(2) .
O2 Ru1 C49 C1 -87.9(2) .
P2 Ru1 C49 C1 -108.81(16) .
P1 Ru1 C49 C1 2.81(15) .
C2 C1 C49 C45 -58.1(5) .
C6 C1 C49 C45 -178.5(5) .
P1 C1 C49 C45 63.3(4) .
C2 C1 C49 C50 169.2(5) .
C6 C1 C49 C50 48.9(5) .
P1 C1 C49 C50 -69.4(4) .
C2 C1 C49 C48 46.3(7) .
C6 C1 C49 C48 -74.0(6) .
P1 C1 C49 C48 167.7(5) .
C2 C1 C49 Ru1 -124.9(4) .
C6 C1 C49 Ru1 114.7(4) .
P1 C1 C49 Ru1 -3.55(18) .
Ru1 O2 C50 O3 -176.3(4) .
Ru1 O2 C50 C49 4.6(9) .
C51 O3 C50 O2 2.6(8) .
C51 O3 C50 C49 -178.1(5) .
C45 C49 C50 O2 0.7(11) .
C48 C49 C50 O2 -179.5(6) .
Ru1 C49 C50 O2 -2.7(5) .
C1 C49 C50 O2 59.4(6) .
C45 C49 C50 O3 -178.5(6) .
C48 C49 C50 O3 1.3(9) .
Ru1 C49 C50 O3 178.1(5) .
C1 C49 C50 O3 -119.8(5) .
Cl12 C4S Cl10 Cl10 123(3) 3_557
Cl11 C4S Cl10 Cl10 -111(3) 3_557
